data_4115904
loop_
_publ_author_name
'Sudha Kumaraswamy'
'C. Muthiah'
'K. C. Kumara Swamy'

_publ_section_title
;
 Characterization of Stereoisomers of Spirophosphoranes Bearing an
 Eight-Membered Ring: Implications on Apicophilicity in Trigonal
 Bipyramidal Phosphorus
;
_journal_name_full 'Journal of the American Chemical Society'
_journal_page_first 964
_journal_page_last 965
_journal_paper_doi 10.1021/ja992304v
_journal_volume 122
_journal_year 2000
_chemical_formula_sum 'C29 H30 Cl4 N3 O4 P'
_chemical_formula_weight 657.33
_chemical_name_systematic
; 
 ? 
;
_space_group_IT_number 2
_symmetry_cell_setting triclinic
_symmetry_space_group_name_Hall '-P 1'
_symmetry_space_group_name_H-M 'P -1'
_atom_sites_solution_hydrogens geom
_atom_sites_solution_primary direct
_atom_sites_solution_secondary difmap
_audit_creation_method SHELXL-97
_cell_angle_alpha 81.719(18)
_cell_angle_beta 84.37(4)
_cell_angle_gamma 68.62(3)
_cell_formula_units_Z 2
_cell_length_a 9.628(2)
_cell_length_b 10.144(4)
_cell_length_c 17.6252(19)
_cell_measurement_temperature 293(2)
_cell_volume 1584.3(8)
_computing_structure_refinement 'SHELXL-97 (Sheldrick, 1997)'
_computing_structure_solution 'SHELXS-97 (Sheldrick, 1990)'
_diffrn_ambient_temperature 293(2)
_diffrn_measured_fraction_theta_full 0.984
_diffrn_measured_fraction_theta_max 0.984
_diffrn_radiation_monochromator graphite
_diffrn_radiation_source 'fine-focus sealed tube'
_diffrn_radiation_type MoK\a
_diffrn_radiation_wavelength 0.71073
_diffrn_reflns_av_R_equivalents 0.0000
_diffrn_reflns_av_sigmaI/netI 0.0221
_diffrn_reflns_limit_h_max 10
_diffrn_reflns_limit_h_min 0
_diffrn_reflns_limit_k_max 10
_diffrn_reflns_limit_k_min -9
_diffrn_reflns_limit_l_max 18
_diffrn_reflns_limit_l_min -18
_diffrn_reflns_number 4061
_diffrn_reflns_theta_full 22.47
_diffrn_reflns_theta_max 22.47
_diffrn_reflns_theta_min 2.17
_exptl_absorpt_coefficient_mu 0.462
_exptl_crystal_colour white
_exptl_crystal_density_diffrn 1.378
_exptl_crystal_description cubic
_exptl_crystal_F_000 680
_exptl_crystal_size_max 0.3
_exptl_crystal_size_mid 0.3
_exptl_crystal_size_min 0.3
_refine_diff_density_max 0.316
_refine_diff_density_min -0.430
_refine_diff_density_rms 0.082
_refine_ls_extinction_method none
_refine_ls_goodness_of_fit_ref 1.110
_refine_ls_hydrogen_treatment mixed
_refine_ls_matrix_type full
_refine_ls_number_parameters 374
_refine_ls_number_reflns 4061
_refine_ls_number_restraints 0
_refine_ls_restrained_S_all 1.110
_refine_ls_R_factor_all 0.0418
_refine_ls_R_factor_gt 0.0341
_refine_ls_shift/su_max 0.000
_refine_ls_shift/su_mean 0.000
_refine_ls_structure_factor_coef Fsqd
_refine_ls_weighting_details 'w=1/[\s^2^(Fo^2^)+(0.0644P)^2^+0.4585P] where P=(Fo^2^+2Fc^2^)/3'
_refine_ls_weighting_scheme calc
_refine_ls_wR_factor_gt 0.1013
_refine_ls_wR_factor_ref 0.1096
_reflns_number_gt 3364
_reflns_number_total 4061
_reflns_threshold_expression >2sigma(I)
_cod_data_source_file ja992304v_1.cif
_cod_data_source_block compound4(Kumara_Swamy)
_cod_depositor_comments
;
The following automatic conversions were performed:

'_refine_ls_weighting_scheme' value 'calc
w=1/[\s^2^(Fo^2^)+(0.0644P)^2^+0.4585P] where P=(Fo^2^+2Fc^2^)/3' was
changed to 'calc'. New tag '_refine_ls_weighting_details' was
created. The value of the new tag was set to
'w=1/[\s^2^(Fo^2^)+(0.0644P)^2^+0.4585P] where P=(Fo^2^+2Fc^2^)/3'.

Automatic conversion script
Id: cif_fix_values 3143 2015-03-26 13:38:13Z robertas 
;
_cod_original_cell_volume 1584.2(8)
_cod_database_code 4115904

loop_
_symmetry_equiv_pos_as_xyz
'x, y, z'
'-x, -y, -z'

loop_
_atom_site_label
_atom_site_type_symbol
_atom_site_fract_x
_atom_site_fract_y
_atom_site_fract_z
_atom_site_U_iso_or_equiv
_atom_site_adp_type
_atom_site_occupancy
_atom_site_calc_flag
_atom_site_refinement_flags
P P 0.22555(7) 0.18834(7) 0.19064(4) 0.0391(2) Uani 1 d .
Cl1 Cl 0.63972(8) -0.00667(10) 0.34373(5) 0.0760(3) Uani 1 d .
Cl2 Cl 0.56878(9) -0.20205(11) 0.48872(5) 0.0866(3) Uani 1 d .
Cl3 Cl 0.25854(11) -0.23887(10) 0.50814(5) 0.0892(3) Uani 1 d .
Cl4 Cl 0.01611(9) -0.07533(9) 0.38556(5) 0.0701(3) Uani 1 d .
O1 O 0.21677(18) 0.10383(17) 0.12237(9) 0.0418(4) Uani 1 d .
O2 O 0.09378(18) 0.33834(17) 0.19890(9) 0.0444(4) Uani 1 d .
O3 O 0.37338(18) 0.12733(17) 0.24227(9) 0.0440(4) Uani 1 d .
O4 O 0.13884(18) 0.09719(18) 0.25671(9) 0.0447(4) Uani 1 d .
N1 N 0.3308(2) 0.2768(2) 0.13211(13) 0.0474(5) Uani 1 d .
N2 N 0.2678(3) 0.3567(2) 0.07631(14) 0.0492(6) Uani 1 d .
N3 N 0.2207(3) 0.4327(3) 0.02411(16) 0.0721(7) Uani 1 d .
C1 C 0.1247(3) 0.0205(3) 0.11962(14) 0.0444(6) Uani 1 d .
C2 C 0.1916(3) -0.1265(3) 0.11267(14) 0.0443(6) Uani 1 d .
C3 C 0.0923(3) -0.1977(3) 0.10754(16) 0.0542(7) Uani 1 d .
H3 H 0.1312 -0.2950 0.1034 0.065 Uiso 1 calc R
C4 C -0.0603(3) -0.1286(3) 0.10845(17) 0.0620(8) Uani 1 d .
C5 C -0.1184(3) 0.0170(4) 0.11278(17) 0.0626(8) Uani 1 d .
H5 H -0.2214 0.0636 0.1132 0.075 Uiso 1 calc R
C6 C -0.0275(3) 0.0966(3) 0.11657(14) 0.0494(7) Uani 1 d .
C7 C -0.0948(3) 0.2593(3) 0.11401(16) 0.0569(7) Uani 1 d .
H7A H -0.0213 0.2978 0.0889 0.068 Uiso 1 calc R
H7B H -0.1800 0.2935 0.0818 0.068 Uiso 1 calc R
C8 C -0.1455(3) 0.3206(3) 0.18971(16) 0.0524(7) Uani 1 d .
C9 C -0.2897(3) 0.3434(3) 0.22007(19) 0.0635(8) Uani 1 d .
H9 H -0.3531 0.3155 0.1949 0.076 Uiso 1 calc R
C10 C -0.3414(3) 0.4066(3) 0.28656(19) 0.0646(9) Uani 1 d .
C11 C -0.2469(3) 0.4518(3) 0.32285(17) 0.0610(8) Uani 1 d .
H11 H -0.2839 0.4976 0.3666 0.073 Uiso 1 calc R
C12 C -0.0994(3) 0.4316(3) 0.29677(15) 0.0490(7) Uani 1 d .
C13 C -0.0529(3) 0.3609(3) 0.23093(15) 0.0456(6) Uani 1 d .
C14 C 0.3612(3) -0.2087(3) 0.10819(15) 0.0463(6) Uani 1 d .
C15 C 0.4002(4) -0.3673(3) 0.0949(2) 0.0704(9) Uani 1 d .
H15A H 0.3604 -0.3707 0.0477 0.106 Uiso 1 calc R
H15B H 0.3576 -0.4144 0.1367 0.106 Uiso 1 calc R
H15C H 0.5068 -0.4143 0.0922 0.106 Uiso 1 calc R
C16 C 0.4337(3) -0.1399(3) 0.04139(18) 0.0642(8) Uani 1 d .
H16A H 0.3959 -0.1459 -0.0059 0.096 Uiso 1 calc R
H16B H 0.5400 -0.1886 0.0403 0.096 Uiso 1 calc R
H16C H 0.4110 -0.0416 0.0476 0.096 Uiso 1 calc R
C17 C 0.4302(3) -0.2101(3) 0.18268(14) 0.0627(8) Uani 1 d .
H17A H 0.5293 -0.2802 0.1840 0.094 Uiso 1 calc R
H17B H 0.3702 -0.2331 0.2256 0.094 Uiso 1 calc R
H17C H 0.4346 -0.1178 0.1853 0.094 Uiso 1 calc R
C18 C -0.1604(3) -0.2136(4) 0.10237(14) 0.0967(13) Uani 1 d R
H18A H -0.2102 -0.1815 0.0549 0.145 Uiso 1 calc R
H18B H -0.2333 -0.1998 0.1446 0.145 Uiso 1 calc R
H18C H -0.1006 -0.3131 0.1038 0.145 Uiso 1 calc R
C19 C -0.4984(4) 0.4285(4) 0.3195(2) 0.0939(13) Uani 1 d .
H19A H -0.5621 0.4384 0.2788 0.141 Uiso 1 calc R
H19B H -0.5352 0.5131 0.3449 0.141 Uiso 1 calc R
H19C H -0.4975 0.3478 0.3557 0.141 Uiso 1 calc R
C20 C -0.0007(3) 0.4870(3) 0.33828(16) 0.0536(7) Uani 1 d .
C21 C -0.0887(4) 0.5756(4) 0.40298(19) 0.0760(9) Uani 1 d .
H21A H -0.0231 0.6067 0.4275 0.114 Uiso 1 calc R
H21B H -0.1290 0.5182 0.4400 0.114 Uiso 1 calc R
H21C H -0.1687 0.6572 0.3817 0.114 Uiso 1 calc R
C22 C 0.1282(4) 0.3609(3) 0.37492(19) 0.0698(9) Uani 1 d .
H22A H 0.1957 0.3134 0.3353 0.105 Uiso 1 calc R
H22B H 0.0890 0.2952 0.4059 0.105 Uiso 1 calc R
H22C H 0.1804 0.3952 0.4065 0.105 Uiso 1 calc R
C23 C 0.0612(4) 0.5870(4) 0.28325(19) 0.0760(9) Uani 1 d .
H23A H 0.1206 0.5367 0.2423 0.114 Uiso 1 calc R
H23B H 0.1218 0.6191 0.3108 0.114 Uiso 1 calc R
H23C H -0.0203 0.6677 0.2624 0.114 Uiso 1 calc R
C24 C 0.3620(3) 0.0380(3) 0.30724(14) 0.0428(6) Uani 1 d .
C25 C 0.4712(3) -0.0296(3) 0.35869(15) 0.0512(7) Uani 1 d .
C26 C 0.4368(3) -0.1164(3) 0.42134(15) 0.0577(8) Uani 1 d .
C27 C 0.2982(3) -0.1319(3) 0.43026(15) 0.0560(7) Uani 1 d .
C28 C 0.1890(3) -0.0618(3) 0.37667(15) 0.0481(6) Uani 1 d .
C29 C 0.2255(3) 0.0222(3) 0.31529(14) 0.0419(6) Uani 1 d .

loop_
_atom_site_aniso_label
_atom_site_aniso_U_11
_atom_site_aniso_U_22
_atom_site_aniso_U_33
_atom_site_aniso_U_23
_atom_site_aniso_U_13
_atom_site_aniso_U_12
P 0.0383(4) 0.0408(4) 0.0395(4) 0.0007(3) -0.0032(3) -0.0172(3)
Cl1 0.0410(4) 0.1020(6) 0.0787(5) -0.0004(5) -0.0136(4) -0.0191(4)
Cl2 0.0615(5) 0.1070(7) 0.0572(5) 0.0113(4) -0.0162(4) 0.0060(5)
Cl3 0.0890(6) 0.0907(6) 0.0643(5) 0.0327(5) -0.0022(4) -0.0201(5)
Cl4 0.0624(5) 0.0798(5) 0.0719(5) 0.0117(4) 0.0008(4) -0.0384(4)
O1 0.0447(9) 0.0443(10) 0.0411(9) -0.0007(7) -0.0036(7) -0.0226(8)
O2 0.0422(10) 0.0446(10) 0.0443(10) 0.0008(8) 0.0002(8) -0.0156(8)
O3 0.0386(9) 0.0499(10) 0.0454(10) -0.0001(8) -0.0044(7) -0.0194(8)
O4 0.0396(9) 0.0529(10) 0.0422(10) 0.0081(8) -0.0087(8) -0.0205(8)
N1 0.0491(13) 0.0479(13) 0.0474(13) -0.0005(11) -0.0001(11) -0.0225(11)
N2 0.0607(14) 0.0463(13) 0.0489(15) -0.0081(13) 0.0040(12) -0.0298(12)
N3 0.097(2) 0.0653(17) 0.0601(17) 0.0149(14) -0.0124(15) -0.0415(15)
C1 0.0476(15) 0.0533(16) 0.0397(14) 0.0026(11) -0.0091(11) -0.0279(13)
C2 0.0519(15) 0.0516(16) 0.0369(13) 0.0002(11) -0.0058(11) -0.0283(13)
C3 0.0613(18) 0.0580(17) 0.0540(16) -0.0007(13) -0.0115(13) -0.0338(15)
C4 0.0603(19) 0.076(2) 0.0642(19) -0.0005(16) -0.0170(15) -0.0411(17)
C5 0.0451(16) 0.081(2) 0.0654(19) -0.0016(16) -0.0202(14) -0.0254(16)
C6 0.0483(16) 0.0584(17) 0.0424(14) 0.0027(12) -0.0163(12) -0.0198(14)
C7 0.0481(16) 0.0658(19) 0.0533(17) 0.0064(14) -0.0212(13) -0.0162(14)
C8 0.0434(15) 0.0481(15) 0.0571(17) 0.0128(13) -0.0139(13) -0.0101(12)
C9 0.0437(16) 0.0649(19) 0.073(2) 0.0175(16) -0.0161(15) -0.0154(14)
C10 0.0388(15) 0.0660(19) 0.071(2) 0.0216(16) -0.0011(15) -0.0084(14)
C11 0.0493(17) 0.0625(18) 0.0543(17) 0.0109(14) 0.0036(14) -0.0081(14)
C12 0.0426(15) 0.0447(15) 0.0484(15) 0.0094(12) -0.0001(12) -0.0082(12)
C13 0.0375(14) 0.0431(15) 0.0473(15) 0.0097(12) -0.0011(12) -0.0096(12)
C14 0.0495(15) 0.0458(15) 0.0480(15) -0.0035(12) -0.0054(12) -0.0223(12)
C15 0.071(2) 0.0532(18) 0.093(2) -0.0164(17) -0.0073(18) -0.0259(16)
C16 0.0567(18) 0.070(2) 0.0647(19) -0.0038(15) 0.0073(15) -0.0252(15)
C17 0.0603(18) 0.0632(19) 0.0600(18) -0.0068(15) -0.0127(15) -0.0141(15)
C18 0.074(2) 0.109(3) 0.134(3) -0.015(3) -0.027(2) -0.059(2)
C19 0.0444(18) 0.120(3) 0.096(3) 0.024(2) 0.0026(18) -0.0190(19)
C20 0.0532(16) 0.0505(16) 0.0485(15) -0.0049(12) 0.0055(13) -0.0108(13)
C21 0.078(2) 0.072(2) 0.067(2) -0.0209(17) 0.0135(17) -0.0143(18)
C22 0.065(2) 0.069(2) 0.066(2) -0.0137(16) -0.0149(16) -0.0091(16)
C23 0.092(2) 0.075(2) 0.070(2) -0.0121(17) 0.0118(18) -0.0427(19)
C24 0.0418(14) 0.0465(14) 0.0381(14) -0.0041(12) -0.0032(11) -0.0132(12)
C25 0.0380(14) 0.0565(16) 0.0521(16) -0.0104(13) -0.0058(12) -0.0058(12)
C26 0.0494(17) 0.0606(18) 0.0441(16) 0.0004(13) -0.0078(13) 0.0017(14)
C27 0.0613(19) 0.0487(16) 0.0431(15) 0.0061(13) -0.0014(13) -0.0066(14)
C28 0.0485(15) 0.0456(15) 0.0469(15) -0.0029(12) 0.0022(12) -0.0149(13)
C29 0.0413(14) 0.0411(14) 0.0405(14) -0.0025(11) -0.0042(11) -0.0117(11)

loop_
_atom_type_symbol
_atom_type_description
_atom_type_scat_dispersion_real
_atom_type_scat_dispersion_imag
_atom_type_scat_source
C C 0.0033 0.0016 'International Tables Vol C Tables 4.2.6.8 and 6.1.1.4'
H H 0.0000 0.0000 'International Tables Vol C Tables 4.2.6.8 and 6.1.1.4'
Cl Cl 0.1484 0.1585 'International Tables Vol C Tables 4.2.6.8 and 6.1.1.4'
N N 0.0061 0.0033 'International Tables Vol C Tables 4.2.6.8 and 6.1.1.4'
O O 0.0106 0.0060 'International Tables Vol C Tables 4.2.6.8 and 6.1.1.4'
P P 0.1023 0.0942 'International Tables Vol C Tables 4.2.6.8 and 6.1.1.4'

loop_
_geom_angle_atom_site_label_1
_geom_angle_atom_site_label_2
_geom_angle_atom_site_label_3
_geom_angle
O1 P O2 116.80(10)
O1 P O3 119.50(10)
O2 P O3 123.41(10)
O1 P O4 92.98(9)
O2 P O4 92.80(9)
O3 P O4 89.69(8)
O1 P N1 91.98(10)
O2 P N1 89.74(10)
O3 P N1 83.21(10)
O4 P N1 172.71(10)
C1 O1 P 128.05(15)
C13 O2 P 127.14(15)
C24 O3 P 114.36(15)
C29 O4 P 112.91(14)
N2 N1 P 115.84(17)
N3 N2 N1 174.1(3)
C6 C1 C2 124.0(2)
C6 C1 O1 115.7(2)
C2 C1 O1 119.9(2)
C3 C2 C1 115.7(2)
C3 C2 C14 119.9(2)
C1 C2 C14 124.4(2)
C4 C3 C2 122.4(3)
C3 C4 C5 118.9(3)
C3 C4 C18 119.2(3)
C5 C4 C18 121.9(3)
C4 C5 C6 122.4(3)
C1 C6 C5 116.3(3)
C1 C6 C7 122.8(2)
C5 C6 C7 120.8(2)
C8 C7 C6 117.5(2)
C9 C8 C13 116.9(3)
C9 C8 C7 120.5(3)
C13 C8 C7 122.6(2)
C10 C9 C8 121.7(3)
C9 C10 C11 118.8(3)
C9 C10 C19 120.9(3)
C11 C10 C19 120.3(3)
C10 C11 C12 123.3(3)
C11 C12 C13 114.4(3)
C11 C12 C20 121.1(3)
C13 C12 C20 124.5(2)
C12 C13 C8 124.6(2)
C12 C13 O2 118.8(2)
C8 C13 O2 116.4(2)
C16 C14 C17 109.6(2)
C16 C14 C2 109.8(2)
C17 C14 C2 110.7(2)
C16 C14 C15 107.4(2)
C17 C14 C15 107.1(2)
C2 C14 C15 112.2(2)
C22 C20 C23 110.1(3)
C22 C20 C21 107.3(3)
C23 C20 C21 105.3(2)
C22 C20 C12 110.0(2)
C23 C20 C12 111.7(2)
C21 C20 C12 112.3(2)
C25 C24 C29 122.6(2)
C25 C24 O3 125.7(2)
C29 C24 O3 111.7(2)
C24 C25 C26 116.7(2)
C24 C25 Cl1 119.8(2)
C26 C25 Cl1 123.6(2)
C27 C26 C25 121.1(2)
C27 C26 Cl2 120.2(2)
C25 C26 Cl2 118.7(2)
C26 C27 C28 121.0(2)
C26 C27 Cl3 120.1(2)
C28 C27 Cl3 118.9(2)
C29 C28 C27 117.0(2)
C29 C28 Cl4 120.1(2)
C27 C28 Cl4 122.8(2)
O4 C29 C24 111.3(2)
O4 C29 C28 127.0(2)
C24 C29 C28 121.7(2)

loop_
_geom_bond_atom_site_label_1
_geom_bond_atom_site_label_2
_geom_bond_distance
P O1 1.6000(18)
P O2 1.6019(19)
P O3 1.6391(18)
P O4 1.7232(17)
P N1 1.757(2)
Cl1 C25 1.712(3)
Cl2 C26 1.725(3)
Cl3 C27 1.726(3)
Cl4 C28 1.710(3)
O1 C1 1.438(3)
O2 C13 1.418(3)
O3 C24 1.376(3)
O4 C29 1.350(3)
N1 N2 1.233(3)
N2 N3 1.127(3)
C1 C6 1.388(4)
C1 C2 1.411(4)
C2 C3 1.408(4)
C2 C14 1.540(4)
C3 C4 1.378(4)
C4 C5 1.386(4)
C4 C18 1.529(4)
C5 C6 1.401(4)
C6 C7 1.533(4)
C7 C8 1.515(4)
C8 C9 1.386(4)
C8 C13 1.403(4)
C9 C10 1.379(5)
C10 C11 1.397(5)
C10 C19 1.514(4)
C11 C12 1.399(4)
C12 C13 1.402(4)
C12 C20 1.548(4)
C14 C16 1.523(4)
C14 C17 1.525(3)
C14 C15 1.560(4)
C20 C22 1.535(4)
C20 C23 1.540(4)
C20 C21 1.542(4)
C24 C25 1.371(4)
C24 C29 1.372(4)
C25 C26 1.402(4)
C26 C27 1.390(4)
C27 C28 1.400(4)
C28 C29 1.377(4)

loop_
_cod_related_entry_id
_cod_related_entry_database
_cod_related_entry_code
1 ChemSpider 10461531
